data_2240821
loop_
_publ_author_name
'Karaday\?i, Nevzat'
'\,Sahin, Song\"ul'
'K\"oysal, Yavuz'
'Co\,skun, Emine'
'B\"uy\"ukg\"ung\"or, Orhan'

_publ_section_title
;
 Crystal structure of
 2-{[2-methoxy-5-(trifluoromethyl)phenyl]iminomethyl}-4-nitrophenol
;
_journal_coeditor_code IS5398
_journal_issue 7
_journal_name_full 'Acta Crystallographica Section E'
_journal_page_first o466
_journal_page_last o467
_journal_paper_doi 10.1107/S2056989015010129
_journal_volume 71
_journal_year 2015
_chemical_formula_iupac 'C15 H11 F3 N2 O4'
_chemical_formula_moiety 'C15 H11 F3 N2 O4'
_chemical_formula_sum 'C15 H11 F3 N2 O4'
_chemical_formula_weight 340.26
_chemical_name_systematic
;
2-{[2-Methoxy-5-(trifluoromethyl)phenyl]iminomethyl}-4-nitrophenol
;
_space_group_IT_number 148
_symmetry_cell_setting trigonal
_symmetry_space_group_name_Hall '-R 3'
_symmetry_space_group_name_H-M 'R -3 :H'
_atom_sites_solution_hydrogens geom
_atom_sites_solution_primary direct
_atom_sites_solution_secondary difmap
_audit_creation_method SHELXL-97
_cell_angle_alpha 90.00
_cell_angle_beta 90.00
_cell_angle_gamma 120.00
_cell_formula_units_Z 18
_cell_length_a 33.0327(16)
_cell_length_b 33.0327(16)
_cell_length_c 7.1523(3)
_cell_measurement_reflns_used 10608
_cell_measurement_temperature 296(2)
_cell_measurement_theta_max 27.99
_cell_measurement_theta_min 2.14
_cell_volume 6758.7(5)
_computing_cell_refinement
;
X-AREA (Stoe & Cie, 2002)
;
_computing_data_collection
;
X-AREA (Stoe & Cie, 2002)
;
_computing_data_reduction
;
X-RED32 (Stoe & Cie, 2002)
;
_computing_molecular_graphics
;
ORTEP-3 for Windows (Farrugia, 2012)
;
_computing_publication_material
;
WinGX (Farrugia, 2012)
;
_computing_structure_refinement
;
SHELXL97 (Sheldrick, 2008)
;
_computing_structure_solution
;
SHELXS97 (Sheldrick, 2008)
;
_diffrn_ambient_temperature 296(2)
_diffrn_measured_fraction_theta_full 1.000
_diffrn_measured_fraction_theta_max 1.000
_diffrn_measurement_device '2-circle goniometer'
_diffrn_measurement_device_type 'Stoe IPDS 2'
_diffrn_measurement_method '\w scans'
_diffrn_radiation_monochromator graphite
_diffrn_radiation_source 'fine-focus sealed tube'
_diffrn_radiation_type MoK\a
_diffrn_radiation_wavelength 0.71073
_diffrn_reflns_av_R_equivalents 0.1402
_diffrn_reflns_av_sigmaI/netI 0.1018
_diffrn_reflns_limit_h_max 40
_diffrn_reflns_limit_h_min -40
_diffrn_reflns_limit_k_max 40
_diffrn_reflns_limit_k_min -39
_diffrn_reflns_limit_l_max 8
_diffrn_reflns_limit_l_min -8
_diffrn_reflns_number 16356
_diffrn_reflns_theta_full 26.00
_diffrn_reflns_theta_max 26.00
_diffrn_reflns_theta_min 2.14
_exptl_absorpt_coefficient_mu 0.134
_exptl_absorpt_correction_T_max 0.9944
_exptl_absorpt_correction_T_min 0.9509
_exptl_absorpt_correction_type integration
_exptl_absorpt_process_details
;
(X-RED32; Stoe & Cie, 2002)
;
_exptl_crystal_colour 'light brown'
_exptl_crystal_density_diffrn 1.505
_exptl_crystal_density_method 'not measured'
_exptl_crystal_description needle
_exptl_crystal_F_000 3132
_exptl_crystal_size_max 0.670
_exptl_crystal_size_mid 0.250
_exptl_crystal_size_min 0.040
_refine_diff_density_max 0.148
_refine_diff_density_min -0.186
_refine_ls_extinction_method none
_refine_ls_goodness_of_fit_ref 1.065
_refine_ls_hydrogen_treatment constr
_refine_ls_matrix_type full
_refine_ls_number_parameters 246
_refine_ls_number_reflns 2958
_refine_ls_number_restraints 0
_refine_ls_restrained_S_all 1.065
_refine_ls_R_factor_all 0.1879
_refine_ls_R_factor_gt 0.0837
_refine_ls_shift/su_max 0.001
_refine_ls_shift/su_mean 0.000
_refine_ls_structure_factor_coef Fsqd
_refine_ls_weighting_details 'calc w=1/[\s^2^(Fo^2^)+(0.0292P)^2^] where P=(Fo^2^+2Fc^2^)/3'
_refine_ls_weighting_scheme calc
_refine_ls_wR_factor_gt 0.0997
_refine_ls_wR_factor_ref 0.1262
_reflns_number_gt 1380
_reflns_number_total 2958
_reflns_threshold_expression I>2\s(I)
_cod_data_source_file is5398sup1.cif
_cod_data_source_block I
_cod_original_sg_symbol_H-M 'R -3'
_cod_database_code 2240821
_cod_database_fobs_code 2240821

loop_
_symmetry_equiv_pos_as_xyz
'x, y, z'
'-y, x-y, z'
'-x+y, -x, z'
'x+2/3, y+1/3, z+1/3'
'-y+2/3, x-y+1/3, z+1/3'
'-x+y+2/3, -x+1/3, z+1/3'
'x+1/3, y+2/3, z+2/3'
'-y+1/3, x-y+2/3, z+2/3'
'-x+y+1/3, -x+2/3, z+2/3'
'-x, -y, -z'
'y, -x+y, -z'
'x-y, x, -z'
'-x+2/3, -y+1/3, -z+1/3'
'y+2/3, -x+y+1/3, -z+1/3'
'x-y+2/3, x+1/3, -z+1/3'
'-x+1/3, -y+2/3, -z+2/3'
'y+1/3, -x+y+2/3, -z+2/3'
'x-y+1/3, x+2/3, -z+2/3'

loop_
_atom_site_type_symbol
_atom_site_label
_atom_site_fract_x
_atom_site_fract_y
_atom_site_fract_z
_atom_site_U_iso_or_equiv
_atom_site_adp_type
_atom_site_calc_flag
_atom_site_refinement_flags
_atom_site_occupancy
_atom_site_symmetry_multiplicity
_atom_site_disorder_assembly
_atom_site_disorder_group
O O4 0.76299(10) 0.04667(9) 0.2585(4) 0.0569(8) Uani d . 1 1 . .
O O1 0.76808(9) 0.14868(10) 0.4121(5) 0.0647(9) Uani d . 1 1 . .
H H1 0.7798 0.1330 0.3798 0.097 Uiso calc R 1 1 . .
N N1 0.83251(11) 0.12822(11) 0.3519(4) 0.0443(8) Uani d . 1 1 . .
N N2 0.90475(14) 0.32508(12) 0.6373(5) 0.0538(9) Uani d . 1 1 . .
C C7 0.86313(14) 0.17045(14) 0.4002(5) 0.0473(10) Uani d . 1 1 . .
H H7 0.8947 0.1797 0.3969 0.057 Uiso calc R 1 1 . .
C C1 0.84911(13) 0.20297(13) 0.4583(5) 0.0417(10) Uani d . 1 1 . .
O O3 0.94606(11) 0.33571(11) 0.6341(5) 0.0724(10) Uani d . 1 1 . .
C C6 0.80087(14) 0.18987(14) 0.4640(6) 0.0488(11) Uani d . 1 1 . .
C C4 0.82253(15) 0.26645(15) 0.5825(6) 0.0529(11) Uani d . 1 1 . .
H H4 0.8141 0.2879 0.6241 0.063 Uiso calc R 1 1 . .
C C2 0.88280(14) 0.24797(13) 0.5163(6) 0.0452(10) Uani d . 1 1 . .
H H2 0.9143 0.2568 0.5131 0.054 Uiso calc R 1 1 . .
C C3 0.86965(13) 0.27894(13) 0.5775(6) 0.0429(10) Uani d . 1 1 . .
C C13 0.80545(15) 0.04950(14) 0.2514(6) 0.0463(10) Uani d . 1 1 . .
C C10 0.89519(15) 0.06269(15) 0.2580(6) 0.0549(12) Uani d . 1 1 A .
O O2 0.89212(12) 0.35192(11) 0.6969(5) 0.0788(10) Uani d . 1 1 . .
C C11 0.85770(17) 0.01995(16) 0.2083(6) 0.0614(13) Uani d . 1 1 . .
H H11 0.8627 -0.0045 0.1772 0.074 Uiso calc R 1 1 . .
C C5 0.78900(15) 0.22311(14) 0.5269(6) 0.0544(11) Uani d . 1 1 . .
H H5 0.7578 0.2152 0.5303 0.065 Uiso calc R 1 1 . .
C C9 0.88791(15) 0.09902(15) 0.3038(6) 0.0532(11) Uani d . 1 1 . .
H H9 0.9132 0.1278 0.3373 0.064 Uiso calc R 1 1 . .
C C8 0.84359(13) 0.09318(13) 0.3005(5) 0.0424(10) Uani d . 1 1 . .
C C12 0.81262(16) 0.01297(14) 0.2039(6) 0.0568(12) Uani d . 1 1 . .
H H12 0.7876 -0.0159 0.1695 0.068 Uiso calc R 1 1 . .
C C15 0.72262(15) 0.00229(14) 0.2147(6) 0.0630(13) Uani d . 1 1 . .
H H15A 0.6950 0.0048 0.2240 0.094 Uiso calc R 1 1 . .
H H15B 0.7205 -0.0209 0.3011 0.094 Uiso calc R 1 1 . .
H H15C 0.7254 -0.0066 0.0897 0.094 Uiso calc R 1 1 . .
C C14 0.9427(2) 0.0689(2) 0.2677(12) 0.0853(18) Uani d . 1 1 . .
F F1A 0.9456(8) 0.0369(9) 0.340(5) 0.142(14) Uani d P 0.39(2) 1 A 1
F F2A 0.9748(7) 0.1072(7) 0.317(7) 0.158(16) Uani d P 0.39(2) 1 A 1
F F3A 0.9570(6) 0.0665(12) 0.074(2) 0.152(9) Uani d P 0.39(2) 1 A 1
F F1B 0.9474(5) 0.0345(4) 0.221(3) 0.136(9) Uani d P 0.61(2) 1 A 2
F F2B 0.9590(5) 0.0783(9) 0.4489(18) 0.156(7) Uani d P 0.61(2) 1 A 2
F F3B 0.9727(4) 0.1064(6) 0.181(2) 0.128(7) Uani d P 0.61(2) 1 A 2

loop_
_atom_site_aniso_label
_atom_site_aniso_U_11
_atom_site_aniso_U_22
_atom_site_aniso_U_33
_atom_site_aniso_U_12
_atom_site_aniso_U_13
_atom_site_aniso_U_23
O4 0.0435(17) 0.0424(17) 0.077(2) 0.0155(15) 0.0007(15) -0.0058(15)
O1 0.0437(17) 0.048(2) 0.097(3) 0.0190(16) 0.0001(17) -0.0140(17)
N1 0.045(2) 0.0307(18) 0.050(2) 0.0140(17) -0.0002(17) -0.0023(15)
N2 0.057(3) 0.040(2) 0.059(2) 0.021(2) -0.0016(19) -0.0045(18)
C7 0.040(2) 0.051(3) 0.051(3) 0.024(2) 0.005(2) 0.006(2)
C1 0.036(2) 0.040(2) 0.046(2) 0.017(2) 0.0036(18) 0.0010(19)
O3 0.047(2) 0.058(2) 0.100(3) 0.0173(17) -0.0097(18) -0.0190(18)
C6 0.046(3) 0.035(2) 0.058(3) 0.014(2) 0.005(2) -0.002(2)
C4 0.058(3) 0.049(3) 0.061(3) 0.034(2) 0.004(2) 0.001(2)
C2 0.039(2) 0.044(3) 0.051(3) 0.019(2) -0.0017(19) -0.0007(19)
C3 0.043(3) 0.035(2) 0.051(3) 0.020(2) -0.0026(19) 0.0000(19)
C13 0.047(3) 0.043(3) 0.048(3) 0.021(2) 0.008(2) 0.008(2)
C10 0.051(3) 0.048(3) 0.069(3) 0.027(2) 0.006(2) 0.001(2)
O2 0.081(2) 0.0451(19) 0.111(3) 0.032(2) 0.003(2) -0.0172(19)
C11 0.065(3) 0.047(3) 0.079(4) 0.033(3) 0.006(3) 0.000(2)
C5 0.041(3) 0.051(3) 0.070(3) 0.022(2) 0.005(2) 0.000(2)
C9 0.049(3) 0.044(3) 0.062(3) 0.020(2) 0.002(2) 0.002(2)
C8 0.044(3) 0.031(2) 0.046(2) 0.014(2) 0.0038(19) 0.0014(18)
C12 0.058(3) 0.035(2) 0.071(3) 0.019(2) 0.001(2) -0.003(2)
C15 0.046(3) 0.045(3) 0.081(3) 0.010(2) -0.008(2) -0.009(2)
C14 0.060(4) 0.059(4) 0.135(7) 0.028(3) 0.014(4) 0.006(4)
F1A 0.095(10) 0.15(2) 0.23(3) 0.094(15) 0.062(17) 0.12(2)
F2A 0.069(11) 0.075(12) 0.33(5) 0.041(9) -0.09(2) -0.032(18)
F3A 0.137(12) 0.20(2) 0.152(13) 0.107(15) 0.075(9) 0.028(14)
F1B 0.078(6) 0.094(10) 0.26(2) 0.058(7) -0.002(10) -0.056(12)
F2B 0.132(9) 0.257(19) 0.150(9) 0.149(12) -0.068(7) -0.062(10)
F3B 0.060(7) 0.130(11) 0.194(15) 0.047(7) 0.047(8) 0.054(12)

loop_
_atom_type_symbol
_atom_type_description
_atom_type_scat_dispersion_real
_atom_type_scat_dispersion_imag
_atom_type_scat_source
C C 0.0033 0.0016 'International Tables Vol C Tables 4.2.6.8 and 6.1.1.4'
H H 0.0000 0.0000 'International Tables Vol C Tables 4.2.6.8 and 6.1.1.4'
N N 0.0061 0.0033 'International Tables Vol C Tables 4.2.6.8 and 6.1.1.4'
O O 0.0106 0.0060 'International Tables Vol C Tables 4.2.6.8 and 6.1.1.4'
F F 0.0171 0.0103 'International Tables Vol C Tables 4.2.6.8 and 6.1.1.4'

loop_
_geom_angle_atom_site_label_1
_geom_angle_atom_site_label_2
_geom_angle_atom_site_label_3
_geom_angle
C13 O4 C15 117.4(3)
C6 O1 H1 109.5
C7 N1 C8 124.3(4)
O3 N2 O2 122.0(4)
O3 N2 C3 119.2(4)
O2 N2 C3 118.8(4)
N1 C7 C1 121.0(4)
N1 C7 H7 119.5
C1 C7 H7 119.5
C2 C1 C6 119.1(4)
C2 C1 C7 120.0(4)
C6 C1 C7 120.9(4)
O1 C6 C5 119.7(4)
O1 C6 C1 121.9(4)
C5 C6 C1 118.4(4)
C5 C4 C3 120.3(4)
C5 C4 H4 119.9
C3 C4 H4 119.9
C3 C2 C1 120.5(4)
C3 C2 H2 119.8
C1 C2 H2 119.8
C2 C3 C4 120.7(4)
C2 C3 N2 119.8(4)
C4 C3 N2 119.5(4)
O4 C13 C12 124.8(4)
O4 C13 C8 115.2(4)
C12 C13 C8 120.0(4)
C9 C10 C11 119.6(4)
C9 C10 C14 120.3(5)
C11 C10 C14 120.1(5)
C10 C11 C12 121.0(4)
C10 C11 H11 119.5
C12 C11 H11 119.5
C4 C5 C6 121.0(4)
C4 C5 H5 119.5
C6 C5 H5 119.5
C10 C9 C8 120.7(4)
C10 C9 H9 119.6
C8 C9 H9 119.6
C9 C8 C13 119.5(4)
C9 C8 N1 124.6(4)
C13 C8 N1 115.8(4)
C13 C12 C11 119.1(4)
C13 C12 H12 120.4
C11 C12 H12 120.4
O4 C15 H15A 109.5
O4 C15 H15B 109.5
H15A C15 H15B 109.5
O4 C15 H15C 109.5
H15A C15 H15C 109.5
H15B C15 H15C 109.5
F1A C14 F2A 111.5(16)
F1A C14 F3A 100.7(13)
F2A C14 F3A 100.8(18)
F1B C14 F3B 110.7(11)
F1B C14 F2B 103.7(10)
F3B C14 F2B 102.1(10)
F1A C14 C10 115.9(11)
F2A C14 C10 117.9(11)
C10 C14 F3A 107.1(8)
F1B C14 C10 117.5(8)
F3B C14 C10 111.3(8)
F2B C14 C10 110.2(6)

loop_
_geom_bond_atom_site_label_1
_geom_bond_atom_site_label_2
_geom_bond_distance
O4 C13 1.359(5)
O4 C15 1.439(4)
O1 C6 1.299(4)
O1 H1 0.8200
N1 C7 1.295(5)
N1 C8 1.426(5)
N2 O3 1.227(4)
N2 O2 1.230(4)
N2 C3 1.443(5)
C7 C1 1.428(5)
C7 H7 0.9300
C1 C2 1.402(5)
C1 C6 1.428(5)
C6 C5 1.411(5)
C4 C5 1.360(6)
C4 C3 1.397(5)
C4 H4 0.9300
C2 C3 1.368(5)
C2 H2 0.9300
C13 C12 1.383(5)
C13 C8 1.405(5)
C10 C9 1.376(5)
C10 C11 1.380(6)
C10 C14 1.478(7)
C11 C12 1.389(6)
C11 H11 0.9300
C5 H5 0.9300
C9 C8 1.378(5)
C9 H9 0.9300
C12 H12 0.9300
C15 H15A 0.9600
C15 H15B 0.9600
C15 H15C 0.9600
C14 F1A 1.225(17)
C14 F2A 1.228(19)
C14 F3A 1.481(17)
C14 F1B 1.267(12)
C14 F3B 1.295(13)
C14 F2B 1.379(12)

loop_
_geom_hbond_atom_site_label_D
_geom_hbond_atom_site_label_H
_geom_hbond_atom_site_label_A
_geom_hbond_site_symmetry_A
_geom_hbond_distance_DH
_geom_hbond_distance_HA
_geom_hbond_distance_DA
_geom_hbond_angle_DHA
O1 H1 N1 . 0.82 1.84 2.571(4) 148
O1 H1 O4 . 0.82 2.76 3.468(4) 146
C7 H7 O2 8_644 0.93 2.55 3.476(7) 176
C9 H9 O2 8_644 0.93 2.46 3.378(6) 169

loop_
_geom_torsion_atom_site_label_1
_geom_torsion_atom_site_label_2
_geom_torsion_atom_site_label_3
_geom_torsion_atom_site_label_4
_geom_torsion
C8 N1 C7 C1 -177.0(3)
N1 C7 C1 C2 177.7(4)
N1 C7 C1 C6 -0.3(6)
C2 C1 C6 O1 180.0(4)
C7 C1 C6 O1 -1.9(6)
C2 C1 C6 C5 0.5(6)
C7 C1 C6 C5 178.5(4)
C6 C1 C2 C3 0.0(6)
C7 C1 C2 C3 -178.1(4)
C1 C2 C3 C4 -0.3(6)
C1 C2 C3 N2 179.8(4)
C5 C4 C3 C2 0.2(6)
C5 C4 C3 N2 -179.9(4)
O3 N2 C3 C2 -0.7(6)
O2 N2 C3 C2 -177.9(4)
O3 N2 C3 C4 179.4(4)
O2 N2 C3 C4 2.2(6)
C15 O4 C13 C12 0.5(6)
C15 O4 C13 C8 -178.3(4)
C9 C10 C11 C12 -0.1(7)
C14 C10 C11 C12 178.0(5)
C3 C4 C5 C6 0.3(6)
O1 C6 C5 C4 179.8(4)
C1 C6 C5 C4 -0.6(6)
C11 C10 C9 C8 0.0(7)
C14 C10 C9 C8 -178.1(5)
C10 C9 C8 C13 0.6(6)
C10 C9 C8 N1 177.7(4)
O4 C13 C8 C9 177.8(4)
C12 C13 C8 C9 -1.0(6)
O4 C13 C8 N1 0.4(5)
C12 C13 C8 N1 -178.4(3)
C7 N1 C8 C9 3.1(6)
C7 N1 C8 C13 -179.6(4)
O4 C13 C12 C11 -177.7(4)
C8 C13 C12 C11 0.9(6)
C10 C11 C12 C13 -0.4(7)
C9 C10 C14 F1A 136(2)
C11 C10 C14 F1A -42(2)
C9 C10 C14 F2A 0(3)
C11 C10 C14 F2A -178(3)
C9 C10 C14 F1B -179.0(14)
C11 C10 C14 F1B 2.9(16)
C9 C10 C14 F3B -49.9(13)
C11 C10 C14 F3B 132.0(12)
C9 C10 C14 F2B 62.5(13)
C11 C10 C14 F2B -115.5(12)
C9 C10 C14 F3A -112.9(16)
C11 C10 C14 F3A 69.1(16)
